data_2013147
loop_
_publ_author_name
'Odaba\;so\<glu, Mustafa'
'B\"uy\"ukg\"ung\"or, Orhan'
'L\"onnecke, Peter'

_publ_section_title
;
 2-Aminopyridinium benzoate
;
_journal_issue 1
_journal_name_full 'Acta Crystallographica Section C'
_journal_page_first o51
_journal_page_last o52
_journal_paper_doi 10.1107/S0108270102022333
_journal_volume 59
_journal_year 2003
_chemical_formula_moiety 'C5 H7 N2 + , C7 H5 O2 -'
_chemical_formula_sum 'C12 H12 N2 O2'
_chemical_formula_weight 216.24
_chemical_melting_point 422
_chemical_name_systematic
;
2-aminopyridinium benzoate
;
_space_group_IT_number 61
_symmetry_cell_setting orthorhombic
_symmetry_space_group_name_Hall '-P 2ac 2ab'
_symmetry_space_group_name_H-M 'P b c a'
_atom_sites_solution_hydrogens difmap
_atom_sites_solution_primary direct
_atom_sites_solution_secondary difmap
_cell_angle_alpha 90
_cell_angle_beta 90
_cell_angle_gamma 90
_cell_formula_units_Z 8
_cell_length_a 12.2129(17)
_cell_length_b 11.5137(16)
_cell_length_c 15.456(2)
_cell_measurement_reflns_used 986
_cell_measurement_temperature 208(2)
_cell_measurement_theta_max 26.56
_cell_measurement_theta_min 2.77
_cell_volume 2173.4(5)
_computing_cell_refinement SMART
_computing_data_collection 'SMART (Bruker, 1997)'
_computing_data_reduction 'SAINT (Bruker, 1997)'
_computing_molecular_graphics 'ORTEPIII (Burnett & Johnson, 1996)'
_computing_publication_material 'WinGX (Farrugia, 1997)'
_computing_structure_refinement 'SHELXL97 (Sheldrick, 1997)'
_computing_structure_solution 'SHELXS97 (Sheldrick, 1997)'
_diffrn_ambient_temperature 208(2)
_diffrn_measured_fraction_theta_full 0.937
_diffrn_measured_fraction_theta_max 0.937
_diffrn_measurement_device_type 'Bruker SMART CCD area-detector'
_diffrn_measurement_method \w
_diffrn_radiation_monochromator graphite
_diffrn_radiation_source 'fine-focus sealed tube'
_diffrn_radiation_type MoK\a
_diffrn_radiation_wavelength 0.71073
_diffrn_reflns_av_R_equivalents 0.065
_diffrn_reflns_av_sigmaI/netI 0.050
_diffrn_reflns_limit_h_max 16
_diffrn_reflns_limit_h_min -16
_diffrn_reflns_limit_k_max 14
_diffrn_reflns_limit_k_min -14
_diffrn_reflns_limit_l_max 20
_diffrn_reflns_limit_l_min -12
_diffrn_reflns_number 13050
_diffrn_reflns_theta_full 28.77
_diffrn_reflns_theta_max 28.77
_diffrn_reflns_theta_min 2.64
_diffrn_standards_decay_% <2
_diffrn_standards_number 0
_exptl_absorpt_coefficient_mu 0.092
_exptl_absorpt_correction_T_max 0.986
_exptl_absorpt_correction_T_min 0.964
_exptl_absorpt_correction_type multi-scan
_exptl_absorpt_process_details '(SADABS; Blessing, 1995)'
_exptl_crystal_colour colourless
_exptl_crystal_density_diffrn 1.322
_exptl_crystal_density_meas ?
_exptl_crystal_density_method 'not measured'
_exptl_crystal_description prism
_exptl_crystal_F_000 912
_exptl_crystal_size_max 0.40
_exptl_crystal_size_mid 0.30
_exptl_crystal_size_min 0.15
_refine_diff_density_max 0.16
_refine_diff_density_min -0.17
_refine_ls_extinction_coef 0.0145(12)
_refine_ls_extinction_expression Fc^*^=kFc[1+0.001xFc^2^\l^3^/sin(2\q)]^-1/4^
_refine_ls_extinction_method 'SHELXL97 (Sheldrick, 1997)'
_refine_ls_goodness_of_fit_ref 0.892
_refine_ls_hydrogen_treatment refall
_refine_ls_matrix_type full
_refine_ls_number_parameters 194
_refine_ls_number_reflns 2650
_refine_ls_number_restraints 0
_refine_ls_restrained_S_all 0.892
_refine_ls_R_factor_all 0.065
_refine_ls_R_factor_gt 0.036
_refine_ls_shift/su_max <0.001
_refine_ls_shift/su_mean 0.000
_refine_ls_structure_factor_coef Fsqd
_refine_ls_weighting_details 'calc w = 1/[\s^2^(Fo^2^)+(0.0498P)^2^'
_refine_ls_weighting_scheme calc
_refine_ls_wR_factor_gt 0.083
_refine_ls_wR_factor_ref 0.088
_reflns_number_gt 1664
_reflns_number_total 2650
_reflns_threshold_expression I>2\s(I)
_cod_data_source_file fr1405.cif
_cod_data_source_block I
_cod_depositor_comments
;
The following automatic conversions were performed:
'_symmetry_cell_setting' value 'Orthorhombic' changed to 'orthorhombic'
according to '/home/saulius/struct/CIF-dictionaries/cif_core.dic'
dictionary named 'cif_core.dic' version 2.4.1 from 2010-06-29.

Automatic conversion script
Id: cif_fix_enum 1527 2010-12-29 10:47:43Z saulius 

The following automatic conversions were performed:

'_symmetry_cell_setting' value 'Orthorhombic' changed to
'orthorhombic' according to
/home/saulius/struct/CIF-dictionaries/cif_core.dic dictionary named
'cif_core.dic' version 2.4.1 from 2010-06-29.

Automatic conversion script
Id: cif_fix_values 1715 2011-07-08 13:25:40Z adriana 

The following automatic conversions were performed:

'_exptl_crystal_density_meas' value 'not measured' was changed to '?'
- the value is perceived as not measured.

Automatic conversion script
Id: cif_fix_values 3008 2015-01-20 13:52:24Z robertas 
;
_cod_original_sg_symbol_H-M Pbca
_cod_database_code 2013147
_cod_database_fobs_code 2013147

loop_
_symmetry_equiv_pos_as_xyz
'x, y, z'
'-x+1/2, -y, z+1/2'
'x+1/2, -y+1/2, -z'
'-x, y+1/2, -z+1/2'
'-x, -y, -z'
'x-1/2, y, -z-1/2'
'-x-1/2, y-1/2, z'
'x, -y-1/2, z-1/2'

loop_
_atom_site_label
_atom_site_fract_x
_atom_site_fract_y
_atom_site_fract_z
_atom_site_U_iso_or_equiv
_atom_site_adp_type
_atom_site_calc_flag
_atom_site_refinement_flags
_atom_site_occupancy
_atom_site_disorder_assembly
_atom_site_disorder_group
_atom_site_type_symbol
O1 0.62593(6) 0.44911(7) 0.43041(5) 0.0395(2) Uani d . 1 . . O
O2 0.59058(6) 0.62265(7) 0.37343(6) 0.0434(2) Uani d . 1 . . O
N1 0.79645(8) 0.54400(8) 0.51018(6) 0.0339(2) Uani d . 1 . . N
N2 0.77734(9) 0.72376(9) 0.44664(7) 0.0454(3) Uani d . 1 . . N
C1 0.83142(9) 0.65460(9) 0.50104(7) 0.0347(3) Uani d . 1 . . C
C2 0.92242(10) 0.69101(11) 0.54985(8) 0.0403(3) Uani d . 1 . . C
C3 0.97307(11) 0.61424(12) 0.60330(8) 0.0470(3) Uani d . 1 . . C
C4 0.93678(11) 0.49911(12) 0.60993(9) 0.0469(3) Uani d . 1 . . C
C5 0.84824(10) 0.46769(11) 0.56311(8) 0.0404(3) Uani d . 1 . . C
C6 0.56793(9) 0.51828(9) 0.38525(7) 0.0318(3) Uani d . 1 . . C
C7 0.46694(8) 0.47050(9) 0.34263(7) 0.0314(3) Uani d . 1 . . C
C8 0.39861(9) 0.54416(11) 0.29612(7) 0.0383(3) Uani d . 1 . . C
C9 0.30646(10) 0.50147(12) 0.25465(8) 0.0452(3) Uani d . 1 . . C
C10 0.28187(11) 0.38443(12) 0.25919(8) 0.0468(3) Uani d . 1 . . C
C11 0.34884(11) 0.31044(12) 0.30488(8) 0.0485(3) Uani d . 1 . . C
C12 0.44105(10) 0.35311(11) 0.34684(8) 0.0414(3) Uani d . 1 . . C
H2 0.9492(10) 0.7692(12) 0.5447(8) 0.051(4) Uiso d . 1 . . H
H3 1.0352(12) 0.6391(12) 0.6366(9) 0.056(4) Uiso d . 1 . . H
H4 0.9739(12) 0.4426(12) 0.6463(9) 0.058(4) Uiso d . 1 . . H
H5 0.8176(9) 0.3896(11) 0.5635(7) 0.041(3) Uiso d . 1 . . H
H8 0.4200(10) 0.6262(11) 0.2927(8) 0.048(3) Uiso d . 1 . . H
H9 0.2577(11) 0.5554(11) 0.2221(8) 0.050(3) Uiso d . 1 . . H
H10 0.2168(11) 0.3553(11) 0.2308(9) 0.055(4) Uiso d . 1 . . H
H11 0.3348(11) 0.2293(12) 0.3066(9) 0.065(4) Uiso d . 1 . . H
H12 0.4882(10) 0.3020(11) 0.3794(8) 0.043(3) Uiso d . 1 . . H
H13 0.7320(11) 0.5165(11) 0.4779(8) 0.050(4) Uiso d . 1 . . H
H14 0.7146(12) 0.6967(12) 0.4178(9) 0.060(4) Uiso d . 1 . . H
H15 0.8064(12) 0.7968(14) 0.4374(9) 0.066(5) Uiso d . 1 . . H

loop_
_atom_site_aniso_label
_atom_site_aniso_U_11
_atom_site_aniso_U_22
_atom_site_aniso_U_33
_atom_site_aniso_U_12
_atom_site_aniso_U_13
_atom_site_aniso_U_23
O1 0.0373(4) 0.0321(4) 0.0490(5) 0.0018(3) -0.0114(4) 0.0017(4)
O2 0.0378(5) 0.0297(4) 0.0626(6) -0.0010(3) -0.0045(4) 0.0037(4)
N1 0.0334(5) 0.0324(5) 0.0358(6) -0.0051(4) -0.0031(4) -0.0019(4)
N2 0.0464(6) 0.0316(6) 0.0582(7) -0.0067(5) -0.0083(5) 0.0045(5)
C1 0.0351(6) 0.0332(6) 0.0358(6) -0.0033(5) 0.0054(5) -0.0055(5)
C2 0.0388(6) 0.0419(7) 0.0402(7) -0.0097(5) 0.0032(6) -0.0086(6)
C3 0.0389(7) 0.0624(9) 0.0396(7) -0.0080(6) -0.0046(6) -0.0111(6)
C4 0.0473(7) 0.0530(8) 0.0406(7) 0.0000(6) -0.0086(6) 0.0005(6)
C5 0.0454(7) 0.0383(7) 0.0375(7) -0.0021(6) -0.0022(6) 0.0012(5)
C6 0.0291(6) 0.0324(6) 0.0339(6) 0.0031(5) 0.0044(5) -0.0021(5)
C7 0.0292(5) 0.0365(6) 0.0285(6) 0.0012(5) 0.0032(5) -0.0009(5)
C8 0.0379(6) 0.0413(7) 0.0356(7) 0.0065(5) 0.0011(5) -0.0010(5)
C9 0.0393(7) 0.0575(9) 0.0387(7) 0.0100(6) -0.0074(6) -0.0041(6)
C10 0.0381(7) 0.0660(9) 0.0364(7) -0.0064(6) -0.0057(6) -0.0060(6)
C11 0.0538(8) 0.0486(8) 0.0430(8) -0.0147(6) -0.0071(6) 0.0021(6)
C12 0.0442(7) 0.0407(7) 0.0391(7) -0.0046(6) -0.0080(6) 0.0046(6)

loop_
_atom_type_symbol
_atom_type_description
_atom_type_scat_dispersion_real
_atom_type_scat_dispersion_imag
_atom_type_scat_source
C C 0.0033 0.0016 'International Tables Vol C Tables 4.2.6.8 and 6.1.1.4'
H H 0.0000 0.0000 'International Tables Vol C Tables 4.2.6.8 and 6.1.1.4'
N N 0.0061 0.0033 'International Tables Vol C Tables 4.2.6.8 and 6.1.1.4'
O O 0.0106 0.0060 'International Tables Vol C Tables 4.2.6.8 and 6.1.1.4'

loop_
_geom_angle_atom_site_label_1
_geom_angle_atom_site_label_2
_geom_angle_atom_site_label_3
_geom_angle
_geom_angle_publ_flag
C1 N1 C5 121.74(10) yes
C1 N1 H13 120.2(8) yes
C5 N1 H13 118.0(8) yes
C1 N2 H14 120.3(9) yes
C1 N2 H15 116.8(9) yes
H14 N2 H15 122.9(12) yes
N2 C1 N1 118.19(10) ?
N2 C1 C2 123.47(11) ?
N1 C1 C2 118.34(11) ?
C3 C2 C1 119.45(12) ?
C3 C2 H2 120.3(8) ?
C1 C2 H2 120.2(8) ?
C2 C3 C4 121.04(12) ?
C2 C3 H3 119.4(8) ?
C4 C3 H3 119.5(8) ?
C5 C4 C3 117.87(13) ?
C5 C4 H4 120.3(8) ?
C3 C4 H4 121.8(8) ?
C4 C5 N1 121.52(12) ?
C4 C5 H5 123.5(7) ?
N1 C5 H5 115.0(7) ?
O2 C6 O1 124.02(10) yes
O2 C6 C7 118.09(10) yes
O1 C6 C7 117.88(10) yes
C12 C7 C8 118.76(10) ?
C12 C7 C6 121.49(10) ?
C8 C7 C6 119.74(10) ?
C9 C8 C7 120.70(12) ?
C9 C8 H8 122.2(7) ?
C7 C8 H8 117.0(7) ?
C10 C9 C8 119.92(12) ?
C10 C9 H9 120.2(7) ?
C8 C9 H9 119.9(7) ?
C11 C10 C9 120.03(12) ?
C11 C10 H10 120.4(8) ?
C9 C10 H10 119.6(8) ?
C10 C11 C12 120.17(13) ?
C10 C11 H11 121.1(9) ?
C12 C11 H11 118.7(9) ?
C11 C12 C7 120.43(12) ?
C11 C12 H12 120.7(7) ?
C7 C12 H12 118.8(7) ?

loop_
_geom_bond_atom_site_label_1
_geom_bond_atom_site_label_2
_geom_bond_site_symmetry_2
_geom_bond_distance
_geom_bond_publ_flag
O1 C6 . 1.2740(13) yes
O2 C6 . 1.2466(13) yes
N1 C1 . 1.3505(14) yes
N1 C5 . 1.3570(15) yes
N1 H13 . 0.985(14) yes
N2 C1 . 1.3332(15) yes
N2 H14 . 0.940(15) yes
N2 H15 . 0.924(16) yes
C1 C2 . 1.4071(16) ?
C2 C3 . 1.3589(19) ?
C2 H2 . 0.961(14) ?
C3 C4 . 1.4014(19) ?
C3 H3 . 0.961(14) ?
C4 C5 . 1.3505(18) ?
C4 H4 . 0.973(15) ?
C5 H5 . 0.974(12) ?
C6 C7 . 1.5027(15) ?
C7 C12 . 1.3896(16) ?
C7 C8 . 1.3902(15) ?
C8 C9 . 1.3853(17) ?
C8 H8 . 0.982(12) ?
C9 C10 . 1.3824(19) ?
C9 H9 . 0.997(13) ?
C10 C11 . 1.3761(19) ?
C10 H10 . 0.968(13) ?
C11 C12 . 1.3893(18) ?
C11 H11 . 0.950(13) ?
C12 H12 . 0.964(13) ?

loop_
_geom_hbond_atom_site_label_D
_geom_hbond_atom_site_label_H
_geom_hbond_atom_site_label_A
_geom_hbond_site_symmetry_A
_geom_hbond_distance_DH
_geom_hbond_distance_HA
_geom_hbond_distance_DA
_geom_hbond_angle_DHA
N1 H13 O1 . 0.985(14) 1.678(14) 2.6552(12) 170.9(12)
N2 H14 O2 . 0.940(15) 1.868(16) 2.7996(14) 170.6(13)
N2 H15 O1 7_765 0.924(16) 1.942(16) 2.8619(14) 173.9(13)

loop_
_geom_torsion_atom_site_label_1
_geom_torsion_atom_site_label_2
_geom_torsion_atom_site_label_3
_geom_torsion_atom_site_label_4
_geom_torsion
C5 N1 C1 N2 178.83(11)
C5 N1 C1 C2 -1.63(16)
N2 C1 C2 C3 -179.53(12)
N1 C1 C2 C3 0.96(16)
C1 C2 C3 C4 0.64(19)
C2 C3 C4 C5 -1.6(2)
C3 C4 C5 N1 0.95(19)
C1 N1 C5 C4 0.67(18)
O2 C6 C7 C12 174.66(10)
O1 C6 C7 C12 -4.48(16)
O2 C6 C7 C8 -3.84(16)
O1 C6 C7 C8 177.02(10)
C12 C7 C8 C9 -0.05(17)
C6 C7 C8 C9 178.49(10)
C7 C8 C9 C10 -0.12(18)
C8 C9 C10 C11 0.02(19)
C9 C10 C11 C12 0.3(2)
C10 C11 C12 C7 -0.4(2)
C8 C7 C12 C11 0.33(17)
C6 C7 C12 C11 -178.19(11)

loop_
_cod_related_entry_id
_cod_related_entry_database
_cod_related_entry_code
1 ChemSpider 21107448
